data_1517919
loop_
_publ_author_name
'Sun, Feiye'
'Lv, Lily'
'Huang, Min'
'Zhou, Zhaohui'
'Fang, Xiangdong'

_publ_section_title
;
 Palladium-catalyzed cross-coupling reactions of 4a,8a-azaboranaphthalene.
;
_journal_issue 19
_journal_name_full 'Organic letters'
_journal_page_first 5024
_journal_page_last 5027
_journal_paper_doi 10.1021/ol502339h
_journal_volume 16
_journal_year 2014
_chemical_formula_sum 'C8 H6 B Br2 N'
_chemical_formula_weight 286.77
_chemical_name_common Dibromide
_chemical_name_systematic
; 
 ? 
;
_space_group_IT_number 14
_symmetry_cell_setting monoclinic
_symmetry_space_group_name_Hall '-P 2ybc'
_symmetry_space_group_name_H-M 'P 1 21/c 1'
_atom_sites_solution_hydrogens geom
_atom_sites_solution_primary direct
_atom_sites_solution_secondary difmap
_audit_creation_method SHELXL-97
_cell_angle_alpha 90.00
_cell_angle_beta 107.185(7)
_cell_angle_gamma 90.00
_cell_formula_units_Z 4
_cell_length_a 8.1251(6)
_cell_length_b 10.5720(5)
_cell_length_c 11.2739(7)
_cell_measurement_temperature 446(2)
_cell_volume 925.18(11)
_computing_structure_refinement 'SHELXL-97 (Sheldrick, 1997)'
_computing_structure_solution 'SHELXS-97 (Sheldrick, 1990)'
_diffrn_ambient_temperature 446(2)
_diffrn_measured_fraction_theta_full 0.993
_diffrn_measured_fraction_theta_max 0.993
_diffrn_measurement_device_type 'Oxford Gemini Diffractometer'
_diffrn_radiation_monochromator graphite
_diffrn_radiation_source 'fine-focus sealed tube'
_diffrn_radiation_type MoK\a
_diffrn_radiation_wavelength 0.71073
_diffrn_reflns_av_R_equivalents 0.0545
_diffrn_reflns_av_sigmaI/netI 0.0578
_diffrn_reflns_limit_h_max 10
_diffrn_reflns_limit_h_min -10
_diffrn_reflns_limit_k_max 13
_diffrn_reflns_limit_k_min -13
_diffrn_reflns_limit_l_max 13
_diffrn_reflns_limit_l_min -14
_diffrn_reflns_number 6355
_diffrn_reflns_theta_full 27.00
_diffrn_reflns_theta_max 27.00
_diffrn_reflns_theta_min 3.26
_exptl_absorpt_coefficient_mu 8.700
_exptl_absorpt_correction_T_max 0.2751
_exptl_absorpt_correction_T_min 0.1113
_exptl_absorpt_correction_type multi-scan
_exptl_crystal_density_diffrn 2.059
_exptl_crystal_density_method 'not measured'
_exptl_crystal_F_000 544
_exptl_crystal_size_max 0.45
_exptl_crystal_size_mid 0.30
_exptl_crystal_size_min 0.20
_refine_diff_density_max 1.018
_refine_diff_density_min -0.607
_refine_diff_density_rms 0.127
_refine_ls_extinction_method none
_refine_ls_goodness_of_fit_ref 1.049
_refine_ls_hydrogen_treatment mixed
_refine_ls_matrix_type full
_refine_ls_number_parameters 109
_refine_ls_number_reflns 2002
_refine_ls_number_restraints 0
_refine_ls_restrained_S_all 1.049
_refine_ls_R_factor_all 0.0643
_refine_ls_R_factor_gt 0.0462
_refine_ls_shift/su_max 0.000
_refine_ls_shift/su_mean 0.000
_refine_ls_structure_factor_coef Fsqd
_refine_ls_weighting_details 'calc w=1/[\s^2^(Fo^2^)+(0.0458P)^2^+0.0328P] where P=(Fo^2^+2Fc^2^)/3'
_refine_ls_weighting_scheme calc
_refine_ls_wR_factor_gt 0.1018
_refine_ls_wR_factor_ref 0.1124
_reflns_number_gt 1545
_reflns_number_total 2002
_reflns_threshold_expression >2sigma(I)
_cod_data_source_file ol502339h_si_002.cif
_cod_data_source_block sad
_cod_depositor_comments
;
The following automatic conversions were performed:

'_symmetry_cell_setting' value 'Monoclinic' changed to 'monoclinic'
according to
/home/saulius/struct/COD-crude-data--automatic-downloads/current/ACS/lib/dictionaries/cif_core.dic
dictionary named 'cif_core.dic' version 2.4.2 from 2011-04-26.

Automatic conversion script
Id: cif_fix_values 2827 2014-09-09 07:05:25Z andrius 
;
_cod_original_cell_volume 925.18(10)
_cod_original_sg_symbol_H-M 'P 21/c'
_cod_database_code 1517919

loop_
_symmetry_equiv_pos_as_xyz
'x, y, z'
'-x, y+1/2, -z+1/2'
'-x, -y, -z'
'x, -y-1/2, z-1/2'

loop_
_atom_site_label
_atom_site_type_symbol
_atom_site_fract_x
_atom_site_fract_y
_atom_site_fract_z
_atom_site_U_iso_or_equiv
_atom_site_adp_type
_atom_site_occupancy
_atom_site_symmetry_multiplicity
_atom_site_calc_flag
_atom_site_refinement_flags
Br1 Br 0.28565(7) 0.05123(5) 0.61199(5) 0.0391(2) Uani 1 1 d .
Br2 Br 0.72608(7) 0.04330(5) 0.77809(5) 0.0403(2) Uani 1 1 d .
N1 N 0.4042(6) -0.1882(4) 0.9439(4) 0.0345(10) Uani 1 1 d .
B1 B 0.4422(8) -0.1032(5) 0.8525(5) 0.0318(13) Uani 1 1 d .
C4 C 0.2373(7) -0.2276(5) 0.9325(5) 0.0405(13) Uani 1 1 d .
H4 H 0.2188 -0.2798 0.9936 0.049 Uiso 1 1 calc R
C8 C 0.6317(7) -0.0691(5) 0.8826(5) 0.0356(12) Uani 1 1 d .
C5 C 0.5326(8) -0.2285(5) 1.0476(5) 0.0409(13) Uani 1 1 d .
H5 H 0.5033 -0.2814 1.1041 0.049 Uiso 1 1 calc R
C6 C 0.6959(8) -0.1942(5) 1.0693(5) 0.0446(14) Uani 1 1 d .
H6 H 0.7778 -0.2237 1.1403 0.054 Uiso 1 1 calc R
C7 C 0.7485(8) -0.1133(5) 0.9863(5) 0.0413(13) Uani 1 1 d .
H7 H 0.8638 -0.0908 1.0035 0.050 Uiso 1 1 calc R
C3 C 0.1025(8) -0.1940(5) 0.8378(5) 0.0457(14) Uani 1 1 d .
H3 H -0.0067 -0.2240 0.8335 0.055 Uiso 1 1 calc R
C1 C 0.2825(7) -0.0672(4) 0.7454(5) 0.0343(12) Uani 1 1 d .
C2 C 0.1244(8) -0.1117(5) 0.7424(5) 0.0425(14) Uani 1 1 d .
H2 H 0.0288 -0.0884 0.6774 0.051 Uiso 1 1 calc R

loop_
_atom_site_aniso_label
_atom_site_aniso_U_11
_atom_site_aniso_U_22
_atom_site_aniso_U_33
_atom_site_aniso_U_23
_atom_site_aniso_U_13
_atom_site_aniso_U_12
Br1 0.0495(4) 0.0345(3) 0.0299(3) 0.0049(2) 0.0065(3) 0.0009(2)
Br2 0.0396(4) 0.0402(3) 0.0434(4) 0.0033(2) 0.0158(3) 0.0002(2)
N1 0.045(3) 0.031(2) 0.028(2) -0.0004(17) 0.010(2) 0.0021(19)
B1 0.047(4) 0.024(3) 0.027(3) 0.002(2) 0.016(3) 0.003(2)
C4 0.054(4) 0.036(3) 0.036(3) 0.004(2) 0.020(3) -0.004(3)
C8 0.048(4) 0.031(2) 0.029(3) -0.002(2) 0.013(2) 0.002(2)
C5 0.062(4) 0.031(2) 0.030(3) 0.005(2) 0.014(3) 0.007(3)
C6 0.054(4) 0.042(3) 0.032(3) 0.000(2) 0.003(3) 0.012(3)
C7 0.046(4) 0.039(3) 0.038(3) -0.005(2) 0.011(3) 0.004(2)
C3 0.053(4) 0.044(3) 0.044(3) -0.003(3) 0.018(3) -0.005(3)
C1 0.047(4) 0.028(2) 0.030(3) -0.001(2) 0.014(3) 0.003(2)
C2 0.053(4) 0.043(3) 0.032(3) 0.001(2) 0.013(3) -0.001(3)

loop_
_atom_type_symbol
_atom_type_description
_atom_type_scat_dispersion_real
_atom_type_scat_dispersion_imag
_atom_type_scat_source
C C 0.0033 0.0016 'International Tables Vol C Tables 4.2.6.8 and 6.1.1.4'
H H 0.0000 0.0000 'International Tables Vol C Tables 4.2.6.8 and 6.1.1.4'
Br Br -0.2901 2.4595 'International Tables Vol C Tables 4.2.6.8 and 6.1.1.4'
N N 0.0061 0.0033 'International Tables Vol C Tables 4.2.6.8 and 6.1.1.4'
B B 0.0013 0.0007 'International Tables Vol C Tables 4.2.6.8 and 6.1.1.4'

loop_
_geom_angle_atom_site_label_1
_geom_angle_atom_site_label_2
_geom_angle_atom_site_label_3
_geom_angle
C5 N1 C4 117.2(5)
C5 N1 B1 121.3(5)
C4 N1 B1 121.4(4)
N1 B1 C8 113.5(5)
N1 B1 C1 113.5(5)
C8 B1 C1 133.0(5)
C3 C4 N1 122.9(5)
C7 C8 B1 121.1(5)
C7 C8 Br2 115.2(4)
B1 C8 Br2 123.7(4)
C6 C5 N1 122.3(5)
C5 C6 C7 121.4(5)
C8 C7 C6 120.4(6)
C4 C3 C2 120.5(6)
C2 C1 B1 120.4(5)
C2 C1 Br1 115.3(4)
B1 C1 Br1 124.1(4)
C1 C2 C3 121.1(5)

loop_
_geom_bond_atom_site_label_1
_geom_bond_atom_site_label_2
_geom_bond_distance
Br1 C1 1.963(5)
Br2 C8 1.980(5)
N1 C5 1.384(6)
N1 C4 1.388(7)
N1 B1 1.467(7)
B1 C8 1.519(8)
B1 C1 1.537(8)
C4 C3 1.332(7)
C8 C7 1.353(7)
C5 C6 1.327(7)
C6 C7 1.423(7)
C3 C2 1.434(7)
C1 C2 1.359(7)
